data_4500705
loop_
_publ_author_name
'Noro, Shin-ichiro'
'Fukuhara, Katsuo'
'Kubo, Kazuya'
'Nakamura, Takayoshi'

_publ_section_title
;
 Rational Construction of Wide Coordination Space and Control of
 Adsorption Properties in One-Dimensional Cu(II) Coordination Polymer
;
_journal_issue 6
_journal_name_full 'Crystal Growth &amp; Design'
_journal_page_first 2379
_journal_paper_doi 10.1021/cg2001392
_journal_volume 11
_journal_year 2011
_chemical_formula_moiety 'C23 H24 Cu F12 N4 O P2 '
_chemical_formula_sum 'C23 H24 Cu F12 N4 O P2'
_chemical_formula_weight 725.94
_space_group_IT_number 14
_symmetry_cell_setting monoclinic
_symmetry_Int_Tables_number 14
_symmetry_space_group_name_Hall '-P 2yn'
_symmetry_space_group_name_H-M 'P 1 21/n 1'
_cell_angle_alpha 90.0000
_cell_angle_beta 96.0184(14)
_cell_angle_gamma 90.0000
_cell_formula_units_Z 4
_cell_length_a 12.8912(6)
_cell_length_b 13.1722(5)
_cell_length_c 17.1140(7)
_cell_measurement_reflns_used 22220
_cell_measurement_temperature 173.1
_cell_measurement_theta_max 27.4
_cell_measurement_theta_min 3.1
_cell_volume 2890.0(2)
_computing_cell_refinement PROCESS-AUTO
_computing_data_collection PROCESS-AUTO
_computing_data_reduction CrystalStructure
_computing_publication_material 'CrystalStructure 3.8'
_computing_structure_refinement CRYSTALS
_computing_structure_solution SIR2004
_diffrn_ambient_temperature 173.1
_diffrn_detector_area_resol_mean 10.00
_diffrn_measured_fraction_theta_full 0.996
_diffrn_measured_fraction_theta_max 0.996
_diffrn_measurement_device_type 'Rigaku RAXIS-RAPID'
_diffrn_measurement_method \w
_diffrn_radiation_type 'Mo K\a'
_diffrn_radiation_wavelength 0.71075
_diffrn_reflns_av_R_equivalents 0.054
_diffrn_reflns_limit_h_max 16
_diffrn_reflns_limit_h_min -16
_diffrn_reflns_limit_k_max 17
_diffrn_reflns_limit_k_min -17
_diffrn_reflns_limit_l_max 22
_diffrn_reflns_limit_l_min -22
_diffrn_reflns_number 26906
_diffrn_reflns_theta_full 27.41
_diffrn_reflns_theta_max 27.41
_exptl_absorpt_coefficient_mu 0.970
_exptl_absorpt_correction_T_max 0.870
_exptl_absorpt_correction_T_min 0.564
_exptl_absorpt_correction_type multi-scan
_exptl_absorpt_process_details
;
    Higashi, T. (1995). Program for Absorption Correction.
    Rigaku Corporation, Tokyo, Japan.
;
_exptl_crystal_colour blue
_exptl_crystal_density_diffrn 1.668
_exptl_crystal_density_method 'not measured'
_exptl_crystal_description plate
_exptl_crystal_F_000 1460.00
_exptl_crystal_size_max 1.00
_exptl_crystal_size_mid 1.00
_exptl_crystal_size_min 0.14
_refine_diff_density_max 0.65
_refine_diff_density_min -0.48
_refine_ls_extinction_method none
_refine_ls_goodness_of_fit_ref 1.209
_refine_ls_hydrogen_treatment refall
_refine_ls_number_parameters 447
_refine_ls_number_reflns 5176
_refine_ls_R_factor_gt 0.0442
_refine_ls_shift/su_max 0.0016
_refine_ls_structure_factor_coef Fsqd
_refine_ls_weighting_details
;
    Chebychev polynomial with 3 parameters (Carruthers & Watkin, 1979)
    4337.6000    6027.9500    1836.2600
;
_refine_ls_weighting_scheme calc
_refine_ls_wR_factor_ref 0.0587
_reflns_number_gt 5161
_reflns_number_total 6544
_reflns_threshold_expression F^2^>2.0\s(F^2^)
_cod_data_source_file cg2001392_si_002.cif
_cod_data_source_block '_10428-test'
_cod_original_formula_sum 'C23 H24 Cu F12 N4 O P2 '
_cod_database_code 4500705

loop_
_symmetry_equiv_pos_site_id
_symmetry_equiv_pos_as_xyz
1 +X,+Y,+Z
2 1/2-X,1/2+Y,1/2-Z
3 -X,-Y,-Z
4 1/2+X,1/2-Y,1/2+Z

loop_
_atom_site_label
_atom_site_type_symbol
_atom_site_fract_x
_atom_site_fract_y
_atom_site_fract_z
_atom_site_U_iso_or_equiv
_atom_site_adp_type
_atom_site_occupancy
_atom_site_symmetry_multiplicity
_atom_site_calc_flag
_atom_site_refinement_flags
Cu(1) Cu 0.55220(2) 0.08750(2) 0.78190(2) 0.02932(6) Uani 1.00 1 d .
P(1) P 0.72579(5) 0.18402(5) 0.60307(3) 0.03281(14) Uani 1.00 1 d .
P(2) P 0.15747(6) 0.05207(7) 0.75961(5) 0.0540(2) Uani 1.00 1 d .
F(1) F 0.69650(15) 0.20080(18) 0.69020(9) 0.0764(6) Uani 1.00 1 d .
F(2) F 0.75297(13) 0.16067(18) 0.51666(10) 0.0735(6) Uani 1.00 1 d .
F(3) F 0.83439(12) 0.13730(14) 0.63844(10) 0.0608(5) Uani 1.00 1 d .
F(4) F 0.61630(12) 0.22919(13) 0.56897(9) 0.0553(4) Uani 1.00 1 d .
F(5) F 0.77816(17) 0.29115(14) 0.60212(13) 0.0853(6) Uani 1.00 1 d .
F(6) F 0.67404(15) 0.07382(13) 0.60347(13) 0.0708(5) Uani 1.00 1 d .
F(7) F 0.25080(19) 0.1227(2) 0.79424(19) 0.1232(10) Uani 1.00 1 d .
F(8) F 0.06946(19) -0.0241(2) 0.72863(17) 0.1121(9) Uani 1.00 1 d .
F(9) F 0.1326(6) 0.0044(8) 0.8384(2) 0.113(2) Uani 0.50 1 d P
F(10) F 0.0975(6) 0.1021(8) 0.8260(6) 0.123(3) Uani 0.50 1 d P
F(11) F 0.0747(5) 0.1282(6) 0.7640(9) 0.132(3) Uani 0.50 1 d P
F(12) F 0.1102(11) 0.1358(6) 0.7019(8) 0.159(4) Uani 0.50 1 d P
F(13) F 0.1799(8) 0.0860(11) 0.6788(4) 0.149(4) Uani 0.50 1 d P
F(14) F 0.2197(8) 0.0104(9) 0.6968(7) 0.137(4) Uani 0.50 1 d P
F(15) F 0.2421(5) -0.0391(7) 0.7540(7) 0.126(2) Uani 0.50 1 d P
F(16) F 0.2118(8) -0.0237(6) 0.8220(6) 0.131(2) Uani 0.50 1 d P
O(1) O 0.43520(14) -0.00768(15) 0.85934(12) 0.0507(5) Uani 1.00 1 d .
N(1) N 0.68357(14) 0.04534(14) 0.84764(11) 0.0325(4) Uani 1.00 1 d .
N(2) N 0.54529(15) 0.21300(15) 0.84783(11) 0.0342(5) Uani 1.00 1 d .
N(3) N 0.54707(14) -0.03651(14) 0.71445(10) 0.0295(4) Uani 1.00 1 d .
N(4) N 0.45122(14) 0.13796(14) 0.69302(11) 0.0308(4) Uani 1.00 1 d .
C(1) C 0.77270(17) 0.03074(18) 0.81506(14) 0.0337(5) Uani 1.00 1 d .
C(2) C 0.86479(18) 0.00220(19) 0.85856(15) 0.0381(6) Uani 1.00 1 d .
C(3) C 0.86619(18) -0.01273(17) 0.93938(15) 0.0369(6) Uani 1.00 1 d .
C(4) C 0.7741(2) 0.0032(2) 0.97269(14) 0.0419(6) Uani 1.00 1 d .
C(5) C 0.68484(19) 0.0321(2) 0.92588(14) 0.0395(6) Uani 1.00 1 d .
C(6) C 0.96487(19) -0.04531(19) 0.98828(16) 0.0431(6) Uani 1.00 1 d .
C(7) C 0.6153(2) 0.2872(2) 0.84558(15) 0.0409(6) Uani 1.00 1 d .
C(8) C 0.6173(2) 0.3721(2) 0.89294(16) 0.0438(7) Uani 1.00 1 d .
C(9) C 0.5463(2) 0.3807(2) 0.94815(18) 0.0513(8) Uani 1.00 1 d .
C(10) C 0.4740(2) 0.3039(2) 0.9497(2) 0.0758(11) Uani 1.00 1 d .
C(11) C 0.4744(2) 0.2226(2) 0.8989(2) 0.0623(9) Uani 1.00 1 d .
C(12) C 0.5472(2) 0.4703(2) 1.0043(2) 0.0835(12) Uani 1.00 1 d .
C(13) C 0.59460(19) -0.12546(17) 0.73214(15) 0.0373(6) Uani 1.00 1 d .
C(14) C 0.5796(2) -0.2097(2) 0.68432(18) 0.0526(8) Uani 1.00 1 d .
C(15) C 0.5141(2) -0.2018(2) 0.61562(19) 0.0627(9) Uani 1.00 1 d .
C(16) C 0.4643(2) -0.1109(2) 0.59722(17) 0.0535(8) Uani 1.00 1 d .
C(17) C 0.48110(17) -0.02902(18) 0.64787(13) 0.0325(5) Uani 1.00 1 d .
C(18) C 0.40946(19) 0.2312(2) 0.68572(15) 0.0410(6) Uani 1.00 1 d .
C(19) C 0.3471(2) 0.2603(2) 0.61845(17) 0.0516(8) Uani 1.00 1 d .
C(20) C 0.3272(2) 0.1923(2) 0.55870(17) 0.0527(8) Uani 1.00 1 d .
C(21) C 0.36852(19) 0.0960(2) 0.56590(14) 0.0454(7) Uani 1.00 1 d .
C(22) C 0.43159(17) 0.07083(18) 0.63410(13) 0.0320(5) Uani 1.00 1 d .
C(23) C 0.4396(3) -0.1152(2) 0.8757(2) 0.0731(11) Uani 1.00 1 d .
H(1) H 0.7726 0.0402 0.7600 0.039 Uiso 1.00 1 c R
H(2) H 0.9265 -0.0070 0.8336 0.045 Uiso 1.00 1 c R
H(3) H 0.7722 -0.0057 1.0276 0.049 Uiso 1.00 1 c R
H(4) H 0.6225 0.0430 0.9497 0.046 Uiso 1.00 1 c R
H(5) H 0.9467 -0.0780 1.0344 0.049 Uiso 1.00 1 c R
H(6) H 1.0016 -0.0916 0.9587 0.049 Uiso 1.00 1 c R
H(7) H 0.6664 0.2812 0.8096 0.049 Uiso 1.00 1 c R
H(8) H 0.6670 0.4243 0.8878 0.052 Uiso 1.00 1 c R
H(9) H 0.4233 0.3070 0.9861 0.094 Uiso 1.00 1 c R
H(10) H 0.4224 0.1717 0.9002 0.077 Uiso 1.00 1 c R
H(11) H 0.5470 0.4655 1.0597 0.100 Uiso 1.00 1 c R
H(12) H 0.6042 0.5131 0.9956 0.099 Uiso 1.00 1 c R
H(13) H 0.6404 -0.1306 0.7792 0.044 Uiso 1.00 1 c R
H(14) H 0.6137 -0.2720 0.6985 0.062 Uiso 1.00 1 c R
H(15) H 0.5034 -0.2582 0.5812 0.074 Uiso 1.00 1 c R
H(16) H 0.4187 -0.1045 0.5501 0.062 Uiso 1.00 1 c R
H(17) H 0.4230 0.2784 0.7275 0.048 Uiso 1.00 1 c R
H(18) H 0.3184 0.3267 0.6141 0.061 Uiso 1.00 1 c R
H(19) H 0.2850 0.2113 0.5122 0.061 Uiso 1.00 1 c R
H(20) H 0.3542 0.0476 0.5250 0.053 Uiso 1.00 1 c R
H(21) H 0.3976 -0.1507 0.8357 0.089 Uiso 1.00 1 c R
H(22) H 0.4144 -0.1278 0.9251 0.089 Uiso 1.00 1 c R
H(23) H 0.5097 -0.1379 0.8772 0.089 Uiso 1.00 1 c R

loop_
_atom_site_aniso_label
_atom_site_aniso_U_11
_atom_site_aniso_U_22
_atom_site_aniso_U_33
_atom_site_aniso_U_12
_atom_site_aniso_U_13
_atom_site_aniso_U_23
Cu(1) 0.02860(13) 0.02910(13) 0.02750(13) 0.00660(12) -0.01010(10) -0.00870(12)
P(1) 0.0348(3) 0.0349(3) 0.0277(2) -0.0010(2) -0.0022(2) -0.0015(2)
P(2) 0.0403(3) 0.0710(5) 0.0505(4) -0.0054(3) 0.0034(3) 0.0096(3)
F(1) 0.0782(12) 0.1176(17) 0.0324(8) 0.0359(12) 0.0007(8) -0.0108(9)
F(2) 0.0494(9) 0.1312(18) 0.0407(8) -0.0091(10) 0.0091(7) -0.0180(10)
F(3) 0.0428(8) 0.0730(11) 0.0636(10) 0.0118(8) -0.0091(7) 0.0044(9)
F(4) 0.0473(8) 0.0642(10) 0.0506(9) 0.0155(8) -0.0121(7) -0.0024(8)
F(5) 0.0957(15) 0.0453(10) 0.1045(16) -0.0263(10) -0.0389(12) 0.0152(10)
F(6) 0.0655(11) 0.0465(10) 0.1004(14) -0.0141(8) 0.0087(10) 0.0044(9)
F(7) 0.0746(15) 0.129(2) 0.161(2) -0.0362(15) -0.0088(16) -0.0206(19)
F(8) 0.0873(16) 0.1132(19) 0.130(2) -0.0374(15) -0.0151(15) -0.0153(17)
F(9) 0.094(4) 0.191(8) 0.051(2) -0.023(4) -0.001(2) 0.027(3)
F(10) 0.098(5) 0.123(6) 0.159(6) -0.031(4) 0.063(4) -0.071(5)
F(11) 0.087(4) 0.105(5) 0.202(10) 0.044(3) -0.000(6) 0.013(7)
F(12) 0.184(11) 0.106(5) 0.168(10) -0.009(6) -0.072(7) 0.068(6)
F(13) 0.134(8) 0.220(13) 0.100(4) -0.035(7) 0.039(5) 0.067(7)
F(14) 0.128(7) 0.174(9) 0.124(7) -0.003(6) 0.081(6) -0.035(6)
F(15) 0.090(3) 0.136(6) 0.147(6) 0.041(3) -0.012(5) -0.052(5)
F(16) 0.135(6) 0.112(5) 0.131(6) -0.020(4) -0.053(5) 0.067(4)
O(1) 0.0436(10) 0.0498(11) 0.0580(11) -0.0029(8) 0.0024(8) -0.0041(9)
N(1) 0.0321(9) 0.0305(9) 0.0318(9) 0.0048(8) -0.0119(7) -0.0060(8)
N(2) 0.0338(10) 0.0334(10) 0.0333(10) 0.0045(8) -0.0059(8) -0.0100(8)
N(3) 0.0317(9) 0.0290(9) 0.0257(8) -0.0013(7) -0.0074(7) -0.0061(7)
N(4) 0.0285(9) 0.0302(9) 0.0317(9) 0.0040(7) -0.0066(7) -0.0013(7)
C(1) 0.0309(11) 0.0343(12) 0.0337(11) 0.0007(9) -0.0065(9) 0.0029(9)
C(2) 0.0288(11) 0.0381(13) 0.0456(13) -0.0008(10) -0.0054(10) 0.0066(11)
C(3) 0.0344(12) 0.0259(11) 0.0456(13) -0.0027(9) -0.0184(10) -0.0007(10)
C(4) 0.0466(14) 0.0453(14) 0.0299(11) 0.0052(11) -0.0143(10) -0.0052(10)
C(5) 0.0390(12) 0.0478(14) 0.0293(11) 0.0084(11) -0.0076(9) -0.0092(10)
C(6) 0.0393(13) 0.0325(12) 0.0516(15) -0.0007(10) -0.0240(11) 0.0018(11)
C(7) 0.0450(14) 0.0402(13) 0.0377(13) 0.0005(11) 0.0050(10) -0.0069(10)
C(8) 0.0454(14) 0.0345(13) 0.0503(15) -0.0040(11) -0.0005(11) -0.0103(11)
C(9) 0.0448(14) 0.0413(15) 0.0670(18) 0.0054(12) 0.0019(13) -0.0230(13)
C(10) 0.0620(19) 0.065(2) 0.109(2) -0.0146(16) 0.0477(19) -0.049(2)
C(11) 0.0464(16) 0.0501(17) 0.095(2) -0.0110(13) 0.0283(16) -0.0336(17)
C(12) 0.0588(19) 0.070(2) 0.119(3) 0.0069(17) -0.001(2) -0.066(2)
C(13) 0.0415(13) 0.0291(11) 0.0387(12) 0.0025(10) -0.0076(10) -0.0022(10)
C(14) 0.0648(18) 0.0256(12) 0.0641(18) 0.0025(12) -0.0079(14) -0.0093(12)
C(15) 0.085(2) 0.0390(15) 0.0595(18) -0.0026(15) -0.0134(16) -0.0243(14)
C(16) 0.0645(18) 0.0447(16) 0.0461(15) -0.0025(13) -0.0184(13) -0.0153(12)
C(17) 0.0332(11) 0.0348(12) 0.0273(10) -0.0048(9) -0.0067(8) -0.0050(9)
C(18) 0.0369(12) 0.0379(13) 0.0454(14) 0.0084(10) -0.0083(10) -0.0032(11)
C(19) 0.0432(14) 0.0483(16) 0.0601(17) 0.0118(12) -0.0098(12) 0.0139(14)
C(20) 0.0482(15) 0.0604(18) 0.0447(15) 0.0056(13) -0.0179(12) 0.0134(13)
C(21) 0.0421(13) 0.0553(16) 0.0349(12) -0.0000(12) -0.0141(10) -0.0004(12)
C(22) 0.0278(10) 0.0389(12) 0.0277(10) -0.0026(9) -0.0052(8) -0.0012(9)
C(23) 0.076(2) 0.0546(19) 0.093(2) -0.0041(17) 0.0252(19) 0.0078(18)

loop_
_atom_type_symbol
_atom_type_description
_atom_type_scat_dispersion_real
_atom_type_scat_dispersion_imag
_atom_type_scat_source
C C 0.003 0.002
;
International Tables for Crystallography
(1992, Vol. C, Tables 4.2.6.8 and 6.1.1.4)
;
H H 0.000 0.000
;
International Tables for Crystallography
(1992, Vol. C, Table 6.1.1.4)
;
O O 0.011 0.006
;
International Tables for Crystallography
(1992, Vol. C, Tables 4.2.6.8 and 6.1.1.4)
;
N N 0.006 0.003
;
International Tables for Crystallography
(1992, Vol. C, Tables 4.2.6.8 and 6.1.1.4)
;
Cu Cu 0.320 1.265
;
International Tables for Crystallography
(1992, Vol. C, Tables 4.2.6.8 and 6.1.1.4)
;
P P 0.102 0.094
;
International Tables for Crystallography
(1992, Vol. C, Tables 4.2.6.8 and 6.1.1.4)
;
F F 0.017 0.010
;
International Tables for Crystallography
(1992, Vol. C, Tables 4.2.6.8 and 6.1.1.4)
;

loop_
_geom_angle_atom_site_label_1
_geom_angle_atom_site_label_2
_geom_angle_atom_site_label_3
_geom_angle
_geom_angle_publ_flag
_geom_angle_site_symmetry_1
_geom_angle_site_symmetry_3
F(1) Cu(1) O(1) 179.00(5) yes . .
F(1) Cu(1) N(1) 84.07(6) yes . .
F(1) Cu(1) N(2) 87.15(7) yes . .
F(1) Cu(1) N(3) 95.19(6) yes . .
F(1) Cu(1) N(4) 79.93(6) yes . .
O(1) Cu(1) N(1) 94.93(7) yes . .
O(1) Cu(1) N(2) 92.93(7) yes . .
O(1) Cu(1) N(3) 84.80(7) yes . .
O(1) Cu(1) N(4) 101.06(6) yes . .
N(1) Cu(1) N(2) 89.85(7) yes . .
N(1) Cu(1) N(3) 94.15(7) yes . .
N(1) Cu(1) N(4) 162.96(7) yes . .
N(2) Cu(1) N(3) 175.55(7) yes . .
N(2) Cu(1) N(4) 95.14(7) yes . .
N(3) Cu(1) N(4) 81.57(7) yes . .
F(1) P(1) F(2) 176.69(12) yes . .
F(1) P(1) F(3) 89.02(9) yes . .
F(1) P(1) F(4) 90.19(9) yes . .
F(1) P(1) F(5) 91.69(12) yes . .
F(1) P(1) F(6) 88.97(11) yes . .
F(2) P(1) F(3) 90.47(9) yes . .
F(2) P(1) F(4) 90.27(8) yes . .
F(2) P(1) F(5) 91.57(12) yes . .
F(2) P(1) F(6) 87.76(11) yes . .
F(3) P(1) F(4) 178.83(9) yes . .
F(3) P(1) F(5) 89.39(10) yes . .
F(3) P(1) F(6) 89.89(9) yes . .
F(4) P(1) F(5) 91.50(10) yes . .
F(4) P(1) F(6) 89.23(9) yes . .
F(5) P(1) F(6) 179.02(11) yes . .
F(7) P(2) F(8) 175.94(15) yes . .
F(7) P(2) F(9) 97.5(3) yes . .
F(7) P(2) F(10) 84.0(3) yes . .
F(7) P(2) F(11) 96.1(3) yes . .
F(7) P(2) F(12) 93.0(4) yes . .
F(7) P(2) F(13) 87.6(4) yes . .
F(7) P(2) F(14) 92.3(4) yes . .
F(7) P(2) F(15) 88.2(3) yes . .
F(7) P(2) F(16) 81.5(3) yes . .
F(8) P(2) F(9) 80.0(3) yes . .
F(8) P(2) F(10) 96.8(3) yes . .
F(8) P(2) F(11) 87.2(3) yes . .
F(8) P(2) F(12) 91.0(4) yes . .
F(8) P(2) F(13) 94.7(4) yes . .
F(8) P(2) F(14) 86.9(4) yes . .
F(8) P(2) F(15) 88.5(3) yes . .
F(8) P(2) F(16) 94.5(3) yes . .
F(9) P(2) F(10) 52.0(5) yes . .
F(9) P(2) F(11) 90.8(6) yes . .
F(9) P(2) F(12) 137.2(6) yes . .
F(9) P(2) F(13) 173.2(6) yes . .
F(9) P(2) F(14) 130.2(5) yes . .
F(9) P(2) F(15) 87.3(5) yes . .
F(9) P(2) F(16) 43.1(5) yes . .
F(10) P(2) F(11) 43.0(7) yes . .
F(10) P(2) F(12) 88.4(6) yes . .
F(10) P(2) F(13) 133.5(6) yes . .
F(10) P(2) F(14) 176.1(5) yes . .
F(10) P(2) F(15) 136.8(5) yes . .
F(10) P(2) F(16) 89.6(5) yes . .
F(11) P(2) F(12) 46.7(8) yes . .
F(11) P(2) F(13) 93.1(7) yes . .
F(11) P(2) F(14) 136.5(7) yes . .
F(11) P(2) F(15) 175.5(4) yes . .
F(11) P(2) F(16) 132.2(7) yes . .
F(12) P(2) F(13) 46.4(7) yes . .
F(12) P(2) F(14) 90.4(6) yes . .
F(12) P(2) F(15) 134.6(6) yes . .
F(12) P(2) F(16) 174.3(5) yes . .
F(13) P(2) F(14) 44.6(7) yes . .
F(13) P(2) F(15) 88.3(6) yes . .
F(13) P(2) F(16) 134.1(6) yes . .
F(14) P(2) F(15) 44.2(6) yes . .
F(14) P(2) F(16) 91.2(5) yes . .
F(15) P(2) F(16) 47.1(5) yes . .
Cu(1) F(1) P(1) 130.59(11) yes . .
P(2) F(9) F(10) 65.2(6) yes . .
P(2) F(9) F(16) 69.4(5) yes . .
F(10) F(9) F(16) 123.4(9) yes . .
P(2) F(10) F(9) 62.8(5) yes . .
P(2) F(10) F(11) 63.2(7) yes . .
F(9) F(10) F(11) 118.8(10) yes . .
P(2) F(11) F(10) 73.8(7) yes . .
P(2) F(11) F(12) 70.5(7) yes . .
F(10) F(11) F(12) 140.5(10) yes . .
P(2) F(12) F(11) 62.8(6) yes . .
P(2) F(12) F(13) 64.6(7) yes . .
F(11) F(12) F(13) 127.3(11) yes . .
P(2) F(13) F(12) 69.0(7) yes . .
P(2) F(13) F(14) 67.7(8) yes . .
F(12) F(13) F(14) 135.1(12) yes . .
P(2) F(14) F(13) 67.7(7) yes . .
P(2) F(14) F(15) 73.4(8) yes . .
F(13) F(14) F(15) 139.7(13) yes . .
P(2) F(15) F(14) 62.4(6) yes . .
P(2) F(15) F(16) 63.9(5) yes . .
F(14) F(15) F(16) 126.2(10) yes . .
P(2) F(16) F(9) 67.5(5) yes . .
P(2) F(16) F(15) 68.9(6) yes . .
F(9) F(16) F(15) 129.5(9) yes . .
Cu(1) O(1) C(23) 126.32(19) yes . .
Cu(1) N(1) C(1) 120.96(15) yes . .
Cu(1) N(1) C(5) 120.88(15) yes . .
C(1) N(1) C(5) 118.16(19) yes . .
Cu(1) N(2) C(7) 121.10(17) yes . .
Cu(1) N(2) C(11) 121.28(18) yes . .
C(7) N(2) C(11) 117.5(2) yes . .
Cu(1) N(3) C(13) 126.66(14) yes . .
Cu(1) N(3) C(17) 114.03(14) yes . .
C(13) N(3) C(17) 119.06(19) yes . .
Cu(1) N(4) C(18) 126.54(15) yes . .
Cu(1) N(4) C(22) 113.97(14) yes . .
C(18) N(4) C(22) 119.33(19) yes . .
N(1) C(1) C(2) 122.6(2) yes . .
C(1) C(2) C(3) 119.5(2) yes . .
C(2) C(3) C(4) 117.6(2) yes . .
C(2) C(3) C(6) 120.8(2) yes . .
C(4) C(3) C(6) 121.6(2) yes . .
C(3) C(4) C(5) 120.0(2) yes . .
N(1) C(5) C(4) 122.2(2) yes . .
C(3) C(6) C(6) 111.4(2) yes . 3_757
N(2) C(7) C(8) 123.2(2) yes . .
C(7) C(8) C(9) 119.5(2) yes . .
C(8) C(9) C(10) 116.7(2) yes . .
C(8) C(9) C(12) 122.1(2) yes . .
C(10) C(9) C(12) 121.2(3) yes . .
C(9) C(10) C(11) 120.7(3) yes . .
N(2) C(11) C(10) 122.3(2) yes . .
C(9) C(12) C(12) 114.0(3) yes . 3_667
N(3) C(13) C(14) 122.4(2) yes . .
C(13) C(14) C(15) 118.7(2) yes . .
C(14) C(15) C(16) 119.3(2) yes . .
C(15) C(16) C(17) 119.6(2) yes . .
N(3) C(17) C(16) 120.9(2) yes . .
N(3) C(17) C(22) 115.12(19) yes . .
C(16) C(17) C(22) 124.0(2) yes . .
N(4) C(18) C(19) 121.5(2) yes . .
C(18) C(19) C(20) 119.2(2) yes . .
C(19) C(20) C(21) 119.8(2) yes . .
C(20) C(21) C(22) 118.8(2) yes . .
N(4) C(22) C(17) 115.06(18) yes . .
N(4) C(22) C(21) 121.3(2) yes . .
C(17) C(22) C(21) 123.6(2) yes . .
N(1) C(1) H(1) 118.8 no . .
C(2) C(1) H(1) 118.7 no . .
C(1) C(2) H(2) 120.3 no . .
C(3) C(2) H(2) 120.3 no . .
C(3) C(4) H(3) 120.0 no . .
C(5) C(4) H(3) 120.0 no . .
N(1) C(5) H(4) 119.0 no . .
C(4) C(5) H(4) 118.8 no . .
C(3) C(6) H(5) 108.8 no . .
C(3) C(6) H(6) 108.9 no . .
C(6) C(6) H(5) 109.1 no 3_757 .
C(6) C(6) H(6) 109.1 no 3_757 .
H(5) C(6) H(6) 109.5 no . .
N(2) C(7) H(7) 118.4 no . .
C(8) C(7) H(7) 118.4 no . .
C(7) C(8) H(8) 120.2 no . .
C(9) C(8) H(8) 120.2 no . .
C(9) C(10) H(9) 119.7 no . .
C(11) C(10) H(9) 119.6 no . .
N(2) C(11) H(10) 118.9 no . .
C(10) C(11) H(10) 118.9 no . .
C(9) C(12) H(11) 125.3 no . .
C(9) C(12) H(12) 108.4 no . .
C(12) C(12) H(11) 92.7 no 3_667 .
C(12) C(12) H(12) 108.6 no 3_667 .
H(11) C(12) H(12) 106.2 no . .
N(3) C(13) H(13) 118.8 no . .
C(14) C(13) H(13) 118.8 no . .
C(13) C(14) H(14) 120.7 no . .
C(15) C(14) H(14) 120.6 no . .
C(14) C(15) H(15) 120.4 no . .
C(16) C(15) H(15) 120.3 no . .
C(15) C(16) H(16) 120.2 no . .
C(17) C(16) H(16) 120.2 no . .
N(4) C(18) H(17) 119.3 no . .
C(19) C(18) H(17) 119.3 no . .
C(18) C(19) H(18) 120.4 no . .
C(20) C(19) H(18) 120.4 no . .
C(19) C(20) H(19) 120.1 no . .
C(21) C(20) H(19) 120.1 no . .
C(20) C(21) H(20) 120.6 no . .
C(22) C(21) H(20) 120.6 no . .
O(1) C(23) H(21) 109.5 no . .
O(1) C(23) H(22) 109.5 no . .
O(1) C(23) H(23) 109.4 no . .
H(21) C(23) H(22) 109.5 no . .
H(21) C(23) H(23) 109.5 no . .
H(22) C(23) H(23) 109.5 no . .

loop_
_geom_bond_atom_site_label_1
_geom_bond_atom_site_label_2
_geom_bond_distance
_geom_bond_publ_flag
_geom_bond_site_symmetry_2
Cu(1) F(1) 2.960(2) yes .
Cu(1) O(1) 2.454(2) yes .
Cu(1) N(1) 2.0106(17) yes .
Cu(1) N(2) 2.0087(19) yes .
Cu(1) N(3) 1.9973(18) yes .
Cu(1) N(4) 2.0087(17) yes .
P(1) F(1) 1.5915(17) yes .
P(1) F(2) 1.5852(18) yes .
P(1) F(3) 1.5898(16) yes .
P(1) F(4) 1.5856(16) yes .
P(1) F(5) 1.565(2) yes .
P(1) F(6) 1.5979(18) yes .
P(2) F(7) 1.586(2) yes .
P(2) F(8) 1.565(2) yes .
P(2) F(9) 1.552(6) yes .
P(2) F(10) 1.583(11) yes .
P(2) F(11) 1.472(7) yes .
P(2) F(12) 1.561(11) yes .
P(2) F(13) 1.510(9) yes .
P(2) F(14) 1.510(12) yes .
P(2) F(15) 1.632(8) yes .
P(2) F(16) 1.572(9) yes .
F(9) F(10) 1.374(15) yes .
F(9) F(16) 1.148(13) yes .
F(10) F(11) 1.124(18) yes .
F(11) F(12) 1.20(2) yes .
F(12) F(13) 1.211(18) yes .
F(13) F(14) 1.147(18) yes .
F(14) F(15) 1.187(16) yes .
F(15) F(16) 1.283(16) yes .
O(1) C(23) 1.444(3) yes .
N(1) C(1) 1.343(3) yes .
N(1) C(5) 1.349(3) yes .
N(2) C(7) 1.334(3) yes .
N(2) C(11) 1.335(3) yes .
N(3) C(13) 1.342(2) yes .
N(3) C(17) 1.352(2) yes .
N(4) C(18) 1.341(3) yes .
N(4) C(22) 1.345(2) yes .
C(1) C(2) 1.385(3) yes .
C(2) C(3) 1.395(3) yes .
C(3) C(4) 1.386(3) yes .
C(3) C(6) 1.510(3) yes .
C(4) C(5) 1.385(3) yes .
C(6) C(6) 1.526(3) yes 3_757
C(7) C(8) 1.381(3) yes .
C(8) C(9) 1.387(4) yes .
C(9) C(10) 1.377(4) yes .
C(9) C(12) 1.521(4) yes .
C(10) C(11) 1.381(5) yes .
C(12) C(12) 1.442(4) yes 3_667
C(13) C(14) 1.380(3) yes .
C(14) C(15) 1.378(4) yes .
C(15) C(16) 1.379(4) yes .
C(16) C(17) 1.386(3) yes .
C(17) C(22) 1.470(3) yes .
C(18) C(19) 1.387(3) yes .
C(19) C(20) 1.363(4) yes .
C(20) C(21) 1.376(4) yes .
C(21) C(22) 1.391(3) yes .
C(1) H(1) 0.950 no .
C(2) H(2) 0.950 no .
C(4) H(3) 0.950 no .
C(5) H(4) 0.950 no .
C(6) H(5) 0.950 no .
C(6) H(6) 0.950 no .
C(7) H(7) 0.950 no .
C(8) H(8) 0.950 no .
C(10) H(9) 0.950 no .
C(11) H(10) 0.950 no .
C(12) H(11) 0.950 no .
C(12) H(12) 0.950 no .
C(13) H(13) 0.950 no .
C(14) H(14) 0.950 no .
C(15) H(15) 0.950 no .
C(16) H(16) 0.950 no .
C(18) H(17) 0.950 no .
C(19) H(18) 0.950 no .
C(20) H(19) 0.950 no .
C(21) H(20) 0.950 no .
C(23) H(21) 0.950 no .
C(23) H(22) 0.950 no .
C(23) H(23) 0.950 no .

loop_
_geom_contact_atom_site_label_1
_geom_contact_atom_site_label_2
_geom_contact_distance
_geom_contact_site_symmetry_2
F(2) C(10) 3.215(4) 4_554
F(2) C(16) 3.306(3) 3_656
F(3) F(11) 3.582(10) 1_655
F(3) C(8) 3.598(3) 2_646
F(4) C(3) 3.411(2) 2_656
F(4) C(6) 3.265(3) 2_656
F(4) C(15) 3.439(3) 3_656
F(4) C(16) 3.313(3) 3_656
F(5) N(1) 3.479(2) 2_656
F(5) C(1) 3.549(3) 2_656
F(5) C(2) 3.441(3) 2_656
F(5) C(3) 3.219(2) 2_656
F(5) C(4) 3.116(3) 2_656
F(5) C(5) 3.252(3) 2_656
F(5) C(13) 3.312(3) 2_656
F(7) O(1) 3.048(3) .
F(7) N(4) 3.264(3) .
F(7) C(11) 3.488(3) .
F(7) C(18) 3.236(3) .
F(8) C(7) 3.583(3) 2_546
F(8) C(8) 3.308(3) 2_546
F(8) C(9) 3.465(3) 2_546
F(8) C(18) 3.540(3) 2_546
F(9) C(2) 3.505(8) 1_455
F(9) C(4) 3.330(5) 3_657
F(9) C(6) 3.584(7) 1_455
F(9) C(6) 3.383(6) 3_657
F(9) C(19) 3.304(11) 2_546
F(10) C(2) 3.375(9) 1_455
F(10) C(6) 3.442(12) 3_657
F(10) C(14) 3.362(10) 2_556
F(10) C(15) 3.169(11) 2_556
F(11) F(3) 3.582(10) 1_455
F(11) C(14) 3.109(9) 2_556
F(11) C(15) 3.326(12) 2_556
F(12) C(23) 3.572(10) 2_556
F(13) N(4) 3.547(11) .
F(13) C(12) 3.365(9) 4_454
F(13) C(18) 3.515(13) .
F(13) C(19) 3.383(13) .
F(13) C(20) 3.257(11) .
F(13) C(21) 3.263(10) .
F(13) C(22) 3.416(11) .
F(14) N(4) 3.431(11) .
F(14) C(17) 3.595(11) .
F(14) C(21) 3.297(12) .
F(14) C(22) 3.140(11) .
F(15) O(1) 2.945(8) .
F(15) C(23) 3.273(9) .
F(16) O(1) 2.891(10) .
F(16) C(4) 3.509(10) 3_657
F(16) C(18) 3.584(9) 2_546
F(16) C(19) 3.143(9) 2_546
F(16) C(23) 3.218(10) .
O(1) F(7) 3.048(3) .
O(1) F(15) 2.945(8) .
O(1) F(16) 2.891(10) .
N(1) F(5) 3.479(2) 2_646
N(4) F(7) 3.264(3) .
N(4) F(13) 3.547(11) .
N(4) F(14) 3.431(11) .
C(1) F(5) 3.549(3) 2_646
C(2) F(5) 3.441(3) 2_646
C(2) F(9) 3.505(8) 1_655
C(2) F(10) 3.375(9) 1_655
C(3) F(4) 3.411(2) 2_646
C(3) F(5) 3.219(2) 2_646
C(4) F(5) 3.116(3) 2_646
C(4) F(9) 3.330(5) 3_657
C(4) F(16) 3.509(10) 3_657
C(5) F(5) 3.252(3) 2_646
C(6) F(4) 3.265(3) 2_646
C(6) F(9) 3.584(7) 1_655
C(6) F(9) 3.383(6) 3_657
C(6) F(10) 3.442(12) 3_657
C(7) F(8) 3.583(3) 2_556
C(8) F(3) 3.598(3) 2_656
C(8) F(8) 3.308(3) 2_556
C(9) F(8) 3.465(3) 2_556
C(10) F(2) 3.215(4) 4_455
C(11) F(7) 3.488(3) .
C(12) F(13) 3.365(9) 4_555
C(13) F(5) 3.312(3) 2_646
C(14) F(10) 3.362(10) 2_546
C(14) F(11) 3.109(9) 2_546
C(15) F(4) 3.439(3) 3_656
C(15) F(10) 3.169(11) 2_546
C(15) F(11) 3.326(12) 2_546
C(16) F(2) 3.306(3) 3_656
C(16) F(4) 3.313(3) 3_656
C(17) F(14) 3.595(11) .
C(18) F(7) 3.236(3) .
C(18) F(8) 3.540(3) 2_556
C(18) F(13) 3.515(13) .
C(18) F(16) 3.584(9) 2_556
C(19) F(9) 3.304(11) 2_556
C(19) F(13) 3.383(13) .
C(19) F(16) 3.143(9) 2_556
C(20) F(13) 3.257(11) .
C(21) F(13) 3.263(10) .
C(21) F(14) 3.297(12) .
C(22) F(13) 3.416(11) .
C(22) F(14) 3.140(11) .
C(23) F(12) 3.572(10) 2_546
C(23) F(15) 3.273(9) .
C(23) F(16) 3.218(10) .
P(1) H(9) 3.402 4_554
P(1) H(13) 3.503 2_656
P(1) H(16) 3.228 3_656
P(2) H(2) 3.444 1_455
P(2) H(11) 3.573 4_454
F(1) H(13) 3.065 2_656
F(1) H(14) 2.961 2_656
F(2) H(9) 2.349 4_554
F(2) H(12) 2.701 2_646
F(2) H(16) 2.495 3_656
F(2) H(20) 3.121 3_656
F(3) H(8) 2.841 2_646
F(3) H(9) 3.045 4_554
F(3) H(11) 3.455 4_554
F(3) H(12) 2.991 2_646
F(3) H(13) 3.368 2_656
F(3) H(14) 3.045 2_656
F(4) H(5) 3.153 2_656
F(4) H(6) 2.820 2_656
F(4) H(15) 2.881 3_656
F(4) H(16) 2.620 3_656
F(5) H(3) 3.494 2_656
F(5) H(9) 3.145 4_554
F(5) H(13) 2.417 2_656
F(5) H(23) 2.876 2_656
F(6) H(8) 2.835 2_646
F(6) H(12) 3.564 2_646
F(6) H(16) 2.801 3_656
F(6) H(20) 2.713 3_656
F(7) H(3) 3.457 3_657
F(7) H(10) 2.785 .
F(7) H(17) 3.312 .
F(8) H(2) 2.714 1_455
F(8) H(8) 3.529 2_546
F(8) H(11) 2.977 4_454
F(8) H(17) 2.707 2_546
F(8) H(18) 3.518 2_546
F(9) H(2) 2.653 1_455
F(9) H(3) 2.484 3_657
F(9) H(5) 2.680 3_657
F(9) H(6) 3.069 1_455
F(9) H(17) 3.237 2_546
F(9) H(18) 2.536 2_546
F(10) H(2) 2.646 1_455
F(10) H(3) 3.135 3_657
F(10) H(5) 2.533 3_657
F(10) H(14) 3.178 2_556
F(10) H(15) 2.834 2_556
F(11) H(2) 2.952 1_455
F(11) H(5) 3.552 3_657
F(11) H(14) 2.892 2_556
F(11) H(15) 3.290 2_556
F(11) H(21) 3.413 2_556
F(12) H(11) 2.820 4_454
F(12) H(21) 2.885 2_556
F(12) H(23) 3.560 2_556
F(13) H(11) 2.612 4_454
F(13) H(12) 3.442 4_454
F(14) H(11) 3.077 4_454
F(15) H(17) 3.248 2_546
F(15) H(18) 3.033 2_546
F(15) H(21) 2.746 .
F(16) H(3) 2.589 3_657
F(16) H(17) 3.198 2_546
F(16) H(18) 2.306 2_546
F(16) H(21) 2.911 .
F(16) H(22) 3.294 .
O(1) H(3) 3.465 3_657
O(1) H(4) 3.458 3_657
C(1) H(14) 3.004 2_656
C(2) H(14) 3.152 2_656
C(4) H(18) 3.304 4_555
C(4) H(22) 3.544 3_657
C(5) H(22) 3.228 3_657
C(6) H(15) 3.051 4_545
C(7) H(19) 3.406 4_555
C(8) H(19) 3.020 4_555
C(9) H(19) 3.381 4_555
C(10) H(22) 3.375 3_657
C(11) H(22) 3.433 3_657
C(13) H(7) 3.461 2_646
C(14) H(7) 3.267 2_646
C(15) H(5) 3.295 4_444
C(15) H(19) 3.563 3_656
C(16) H(20) 3.402 3_656
C(19) H(6) 3.146 2_656
C(19) H(21) 3.530 2_556
C(20) H(15) 3.515 3_656
C(21) H(16) 3.553 3_656
C(23) H(4) 3.312 3_657
C(23) H(18) 3.435 2_546
H(1) H(8) 3.122 2_646
H(1) H(14) 2.925 2_656
H(2) P(2) 3.444 1_655
H(2) F(8) 2.714 1_655
H(2) F(9) 2.653 1_655
H(2) F(10) 2.646 1_655
H(2) F(11) 2.952 1_655
H(2) H(14) 3.178 2_656
H(3) F(5) 3.494 2_646
H(3) F(7) 3.457 3_657
H(3) F(9) 2.484 3_657
H(3) F(10) 3.135 3_657
H(3) F(16) 2.589 3_657
H(3) O(1) 3.465 3_657
H(3) H(18) 2.815 4_555
H(3) H(22) 3.154 3_657
H(4) O(1) 3.458 3_657
H(4) C(23) 3.312 3_657
H(4) H(22) 2.507 3_657
H(5) F(4) 3.153 2_646
H(5) F(9) 2.680 3_657
H(5) F(10) 2.533 3_657
H(5) F(11) 3.552 3_657
H(5) C(15) 3.295 4_545
H(5) H(15) 2.389 4_545
H(6) F(4) 2.820 2_646
H(6) F(9) 3.069 1_655
H(6) C(19) 3.146 2_646
H(6) H(15) 2.881 4_545
H(6) H(18) 2.950 2_646
H(7) C(13) 3.461 2_656
H(7) C(14) 3.267 2_656
H(7) H(13) 3.265 2_656
H(7) H(14) 2.937 2_656
H(8) F(3) 2.841 2_656
H(8) F(6) 2.835 2_656
H(8) F(8) 3.529 2_556
H(8) H(1) 3.122 2_656
H(8) H(19) 3.058 4_555
H(8) H(20) 3.207 4_555
H(9) P(1) 3.402 4_455
H(9) F(2) 2.349 4_455
H(9) F(3) 3.045 4_455
H(9) F(5) 3.145 4_455
H(9) H(22) 3.404 3_657
H(9) H(23) 3.279 3_657
H(10) F(7) 2.785 .
H(10) H(22) 3.518 3_657
H(11) P(2) 3.573 4_555
H(11) F(3) 3.455 4_455
H(11) F(8) 2.977 4_555
H(11) F(12) 2.820 4_555
H(11) F(13) 2.612 4_555
H(11) F(14) 3.077 4_555
H(12) F(2) 2.701 2_656
H(12) F(3) 2.991 2_656
H(12) F(6) 3.564 2_656
H(12) F(13) 3.442 4_555
H(12) H(20) 3.308 4_555
H(13) P(1) 3.503 2_646
H(13) F(1) 3.065 2_646
H(13) F(3) 3.368 2_646
H(13) F(5) 2.417 2_646
H(13) H(7) 3.265 2_646
H(14) F(1) 2.961 2_646
H(14) F(3) 3.045 2_646
H(14) F(10) 3.178 2_546
H(14) F(11) 2.892 2_546
H(14) C(1) 3.004 2_646
H(14) C(2) 3.152 2_646
H(14) H(1) 2.925 2_646
H(14) H(2) 3.178 2_646
H(14) H(7) 2.937 2_646
H(15) F(4) 2.881 3_656
H(15) F(10) 2.834 2_546
H(15) F(11) 3.290 2_546
H(15) C(6) 3.051 4_444
H(15) C(20) 3.515 3_656
H(15) H(5) 2.389 4_444
H(15) H(6) 2.881 4_444
H(15) H(19) 3.361 3_656
H(16) P(1) 3.228 3_656
H(16) F(2) 2.495 3_656
H(16) F(4) 2.620 3_656
H(16) F(6) 2.801 3_656
H(16) C(21) 3.553 3_656
H(16) H(20) 3.402 3_656
H(17) F(7) 3.312 .
H(17) F(8) 2.707 2_556
H(17) F(9) 3.237 2_556
H(17) F(15) 3.248 2_556
H(17) F(16) 3.198 2_556
H(18) F(8) 3.518 2_556
H(18) F(9) 2.536 2_556
H(18) F(15) 3.033 2_556
H(18) F(16) 2.306 2_556
H(18) C(4) 3.304 4_454
H(18) C(23) 3.435 2_556
H(18) H(3) 2.815 4_454
H(18) H(6) 2.950 2_656
H(18) H(21) 3.014 2_556
H(18) H(22) 3.065 2_556
H(19) C(7) 3.406 4_454
H(19) C(8) 3.020 4_454
H(19) C(9) 3.381 4_454
H(19) C(15) 3.563 3_656
H(19) H(8) 3.058 4_454
H(19) H(15) 3.361 3_656
H(19) H(22) 3.582 2_556
H(20) F(2) 3.121 3_656
H(20) F(6) 2.713 3_656
H(20) C(16) 3.402 3_656
H(20) H(8) 3.207 4_454
H(20) H(12) 3.308 4_454
H(20) H(16) 3.402 3_656
H(21) F(11) 3.413 2_546
H(21) F(12) 2.885 2_546
H(21) F(15) 2.746 .
H(21) F(16) 2.911 .
H(21) C(19) 3.530 2_546
H(21) H(18) 3.014 2_546
H(22) F(16) 3.294 .
H(22) C(4) 3.544 3_657
H(22) C(5) 3.228 3_657
H(22) C(10) 3.375 3_657
H(22) C(11) 3.433 3_657
H(22) H(3) 3.154 3_657
H(22) H(4) 2.507 3_657
H(22) H(9) 3.404 3_657
H(22) H(10) 3.518 3_657
H(22) H(18) 3.065 2_546
H(22) H(19) 3.582 2_546
H(23) F(5) 2.876 2_646
H(23) F(12) 3.560 2_546
H(23) H(9) 3.279 3_657

loop_
_geom_torsion_atom_site_label_1
_geom_torsion_atom_site_label_2
_geom_torsion_atom_site_label_3
_geom_torsion_atom_site_label_4
_geom_torsion
_geom_torsion_site_symmetry_4
F(1) Cu(1) O(1) C(23) -52(3) .
O(1) Cu(1) F(1) P(1) 108(3) .
F(1) Cu(1) N(1) C(1) -33.95(17) .
F(1) Cu(1) N(1) C(5) 145.30(18) .
N(1) Cu(1) F(1) P(1) 112.13(14) .
F(1) Cu(1) N(2) C(7) -15.54(17) .
F(1) Cu(1) N(2) C(11) 168.5(2) .
N(2) Cu(1) F(1) P(1) -157.73(14) .
F(1) Cu(1) N(3) C(13) 105.11(19) .
F(1) Cu(1) N(3) C(17) -80.78(15) .
N(3) Cu(1) F(1) P(1) 18.48(14) .
F(1) Cu(1) N(4) C(18) -79.9(2) .
F(1) Cu(1) N(4) C(22) 95.38(16) .
N(4) Cu(1) F(1) P(1) -61.99(14) .
O(1) Cu(1) N(1) C(1) 145.98(17) .
O(1) Cu(1) N(1) C(5) -34.78(18) .
N(1) Cu(1) O(1) C(23) -56.4(2) .
O(1) Cu(1) N(2) C(7) 163.46(17) .
O(1) Cu(1) N(2) C(11) -12.5(2) .
N(2) Cu(1) O(1) C(23) -146.5(2) .
O(1) Cu(1) N(3) C(13) -73.88(19) .
O(1) Cu(1) N(3) C(17) 100.22(16) .
N(3) Cu(1) O(1) C(23) 37.3(2) .
O(1) Cu(1) N(4) C(18) 100.3(2) .
O(1) Cu(1) N(4) C(22) -84.44(16) .
N(4) Cu(1) O(1) C(23) 117.7(2) .
N(1) Cu(1) N(2) C(7) 68.53(18) .
N(1) Cu(1) N(2) C(11) -107.4(2) .
N(2) Cu(1) N(1) C(1) -121.09(17) .
N(2) Cu(1) N(1) C(5) 58.15(18) .
N(1) Cu(1) N(3) C(13) 20.7(2) .
N(1) Cu(1) N(3) C(17) -165.19(16) .
N(3) Cu(1) N(1) C(1) 60.85(17) .
N(3) Cu(1) N(1) C(5) -119.90(18) .
N(1) Cu(1) N(4) C(18) -100.3(3) .
N(1) Cu(1) N(4) C(22) 75.0(3) .
N(4) Cu(1) N(1) C(1) -13.8(3) .
N(4) Cu(1) N(1) C(5) 165.4(2) .
N(2) Cu(1) N(3) C(13) -133.3(9) .
N(2) Cu(1) N(3) C(17) 40.8(10) .
N(3) Cu(1) N(2) C(7) -137.4(9) .
N(3) Cu(1) N(2) C(11) 46.7(10) .
N(2) Cu(1) N(4) C(18) 6.3(2) .
N(2) Cu(1) N(4) C(22) -178.45(16) .
N(4) Cu(1) N(2) C(7) -95.15(18) .
N(4) Cu(1) N(2) C(11) 88.9(2) .
N(3) Cu(1) N(4) C(18) -176.8(2) .
N(3) Cu(1) N(4) C(22) -1.47(16) .
N(4) Cu(1) N(3) C(13) -175.9(2) .
N(4) Cu(1) N(3) C(17) -1.79(15) .
F(2) P(1) F(1) Cu(1) -23.4(18) .
F(3) P(1) F(1) Cu(1) -104.59(13) .
F(4) P(1) F(1) Cu(1) 74.54(13) .
F(5) P(1) F(1) Cu(1) 166.04(13) .
F(6) P(1) F(1) Cu(1) -14.69(13) .
F(7) P(2) F(9) F(10) 76.4(4) .
F(7) P(2) F(9) F(16) -69.0(6) .
F(7) P(2) F(10) F(9) -104.4(4) .
F(7) P(2) F(10) F(11) 105.6(6) .
F(7) P(2) F(11) F(10) -74.5(6) .
F(7) P(2) F(11) F(12) 88.4(7) .
F(7) P(2) F(12) F(11) -95.6(6) .
F(7) P(2) F(12) F(13) 83.8(8) .
F(7) P(2) F(13) F(12) -96.5(7) .
F(7) P(2) F(13) F(14) 95.8(7) .
F(7) P(2) F(14) F(13) -84.2(7) .
F(7) P(2) F(14) F(15) 85.0(6) .
F(7) P(2) F(15) F(14) -95.2(6) .
F(7) P(2) F(15) F(16) 80.1(5) .
F(7) P(2) F(16) F(9) 110.7(6) .
F(7) P(2) F(16) F(15) -95.5(5) .
F(8) P(2) F(9) F(10) -106.9(4) .
F(8) P(2) F(9) F(16) 107.8(6) .
F(8) P(2) F(10) F(9) 71.6(4) .
F(8) P(2) F(10) F(11) -78.4(6) .
F(8) P(2) F(11) F(10) 103.1(6) .
F(8) P(2) F(11) F(12) -94.1(7) .
F(8) P(2) F(12) F(11) 85.2(6) .
F(8) P(2) F(12) F(13) -95.5(8) .
F(8) P(2) F(13) F(12) 86.9(7) .
F(8) P(2) F(13) F(14) -80.8(7) .
F(8) P(2) F(14) F(13) 99.8(7) .
F(8) P(2) F(14) F(15) -91.0(6) .
F(8) P(2) F(15) F(14) 87.1(6) .
F(8) P(2) F(15) F(16) -97.6(5) .
F(8) P(2) F(16) F(9) -70.2(6) .
F(8) P(2) F(16) F(15) 83.7(5) .
F(9) P(2) F(10) F(11) -150.0(8) .
F(10) P(2) F(9) F(16) -145.3(8) .
F(9) P(2) F(11) F(10) 23.2(6) .
F(9) P(2) F(11) F(12) -174.0(7) .
F(11) P(2) F(9) F(10) -19.9(6) .
F(11) P(2) F(9) F(16) -165.2(7) .
F(9) P(2) F(12) F(11) 8.8(11) .
F(9) P(2) F(12) F(13) -171.8(8) .
F(12) P(2) F(9) F(10) -26.3(9) .
F(12) P(2) F(9) F(16) -171.6(7) .
F(9) P(2) F(13) F(12) 125(4) .
F(9) P(2) F(13) F(14) -43(4) .
F(13) P(2) F(9) F(10) -146(4) .
F(13) P(2) F(9) F(16) 69(4) .
F(9) P(2) F(14) F(13) 174.0(7) .
F(9) P(2) F(14) F(15) -16.8(9) .
F(14) P(2) F(9) F(10) 175.8(6) .
F(14) P(2) F(9) F(16) 30.5(9) .
F(9) P(2) F(15) F(14) 167.2(7) .
F(9) P(2) F(15) F(16) -17.5(6) .
F(15) P(2) F(9) F(10) 164.2(5) .
F(15) P(2) F(9) F(16) 18.8(6) .
F(9) P(2) F(16) F(15) 153.9(9) .
F(16) P(2) F(9) F(10) 145.3(8) .
F(10) P(2) F(11) F(12) 162.8(10) .
F(11) P(2) F(10) F(9) 150.0(8) .
F(10) P(2) F(12) F(11) -11.6(7) .
F(10) P(2) F(12) F(13) 167.7(8) .
F(12) P(2) F(10) F(9) 162.5(6) .
F(12) P(2) F(10) F(11) 12.4(7) .
F(10) P(2) F(13) F(12) -17.0(11) .
F(10) P(2) F(13) F(14) 175.2(7) .
F(13) P(2) F(10) F(9) 174.7(7) .
F(13) P(2) F(10) F(11) 24.7(10) .
F(10) P(2) F(14) F(13) -64(8) .
F(10) P(2) F(14) F(15) 106(8) .
F(14) P(2) F(10) F(9) -125(7) .
F(14) P(2) F(10) F(11) 85(8) .
F(10) P(2) F(15) F(14) -174.5(7) .
F(10) P(2) F(15) F(16) 0.8(8) .
F(15) P(2) F(10) F(9) -23.4(8) .
F(15) P(2) F(10) F(11) -173.5(6) .
F(10) P(2) F(16) F(9) 26.6(6) .
F(10) P(2) F(16) F(15) -179.5(6) .
F(16) P(2) F(10) F(9) -22.9(5) .
F(16) P(2) F(10) F(11) -172.9(6) .
F(11) P(2) F(12) F(13) 179.3(11) .
F(12) P(2) F(11) F(10) -162.8(10) .
F(11) P(2) F(13) F(12) -0.5(8) .
F(11) P(2) F(13) F(14) -168.2(8) .
F(13) P(2) F(11) F(10) -162.3(7) .
F(13) P(2) F(11) F(12) 0.5(8) .
F(11) P(2) F(14) F(13) 17.2(11) .
F(11) P(2) F(14) F(15) -173.6(6) .
F(14) P(2) F(11) F(10) -174.3(8) .
F(14) P(2) F(11) F(12) -11.5(10) .
F(11) P(2) F(15) F(14) 101(9) .
F(11) P(2) F(15) F(16) -83(9) .
F(15) P(2) F(11) F(10) 89(9) .
F(15) P(2) F(11) F(12) -108(9) .
F(11) P(2) F(16) F(9) 20.1(9) .
F(11) P(2) F(16) F(15) 174.0(5) .
F(16) P(2) F(11) F(10) 9.6(9) .
F(16) P(2) F(11) F(12) 172.4(7) .
F(12) P(2) F(13) F(14) -167.8(12) .
F(13) P(2) F(12) F(11) -179.3(11) .
F(12) P(2) F(14) F(13) 8.8(8) .
F(12) P(2) F(14) F(15) 178.0(7) .
F(14) P(2) F(12) F(11) 172.1(7) .
F(14) P(2) F(12) F(13) -8.6(8) .
F(12) P(2) F(15) F(14) -2.8(10) .
F(12) P(2) F(15) F(16) 172.5(7) .
F(15) P(2) F(12) F(11) 174.1(6) .
F(15) P(2) F(12) F(13) -6.6(11) .
F(12) P(2) F(16) F(9) 96(6) .
F(12) P(2) F(16) F(15) -110(6) .
F(16) P(2) F(12) F(11) -81(6) .
F(16) P(2) F(12) F(13) 98(6) .
F(13) P(2) F(14) F(15) 169.2(11) .
F(14) P(2) F(13) F(12) 167.8(12) .
F(13) P(2) F(15) F(14) -7.6(8) .
F(13) P(2) F(15) F(16) 167.7(7) .
F(15) P(2) F(13) F(12) 175.3(8) .
F(15) P(2) F(13) F(14) 7.5(7) .
F(13) P(2) F(16) F(9) -171.2(8) .
F(13) P(2) F(16) F(15) -17.3(10) .
F(16) P(2) F(13) F(12) -172.1(7) .
F(16) P(2) F(13) F(14) 20.1(11) .
F(14) P(2) F(15) F(16) 175.3(9) .
F(15) P(2) F(14) F(13) -169.2(11) .
F(14) P(2) F(16) F(9) -157.2(7) .
F(14) P(2) F(16) F(15) -3.3(6) .
F(16) P(2) F(14) F(13) -165.7(8) .
F(16) P(2) F(14) F(15) 3.5(6) .
F(15) P(2) F(16) F(9) -153.9(9) .
F(16) P(2) F(15) F(14) -175.3(9) .
P(2) F(9) F(10) F(11) 30.6(8) .
P(2) F(9) F(16) F(15) -32.2(10) .
F(10) F(9) F(16) P(2) -38.2(8) .
F(10) F(9) F(16) F(15) -70.4(14) .
F(16) F(9) F(10) P(2) 39.7(8) .
F(16) F(9) F(10) F(11) 70.3(12) .
P(2) F(10) F(11) F(12) -26.0(14) .
F(9) F(10) F(11) P(2) -30.5(7) .
F(9) F(10) F(11) F(12) -56.5(19) .
P(2) F(11) F(12) F(13) -0.7(13) .
F(10) F(11) F(12) P(2) 26.5(14) .
F(10) F(11) F(12) F(13) 26(2) .
P(2) F(12) F(13) F(14) 16.1(15) .
F(11) F(12) F(13) P(2) 0.7(13) .
F(11) F(12) F(13) F(14) 17(2) .
P(2) F(13) F(14) F(15) -16.2(16) .
F(12) F(13) F(14) P(2) -16.3(15) .
F(12) F(13) F(14) F(15) -32(2) .
P(2) F(14) F(15) F(16) -5.3(10) .
F(13) F(14) F(15) P(2) 15.6(16) .
F(13) F(14) F(15) F(16) 10(2) .
P(2) F(15) F(16) F(9) 31.8(10) .
F(14) F(15) F(16) P(2) 5.2(10) .
F(14) F(15) F(16) F(9) 37.0(17) .
Cu(1) N(1) C(1) C(2) 179.66(18) .
Cu(1) N(1) C(5) C(4) -179.94(14) .
C(1) N(1) C(5) C(4) -0.7(3) .
C(5) N(1) C(1) C(2) 0.4(3) .
Cu(1) N(2) C(7) C(8) -176.28(19) .
Cu(1) N(2) C(11) C(10) 174.1(2) .
C(7) N(2) C(11) C(10) -2.0(4) .
C(11) N(2) C(7) C(8) -0.2(3) .
Cu(1) N(3) C(13) C(14) 174.6(2) .
Cu(1) N(3) C(17) C(16) -176.2(2) .
Cu(1) N(3) C(17) C(22) 4.5(2) .
C(13) N(3) C(17) C(16) -1.6(3) .
C(13) N(3) C(17) C(22) 179.1(2) .
C(17) N(3) C(13) C(14) 0.8(3) .
Cu(1) N(4) C(18) C(19) 174.56(19) .
Cu(1) N(4) C(22) C(17) 4.2(2) .
Cu(1) N(4) C(22) C(21) -175.94(18) .
C(18) N(4) C(22) C(17) 179.9(2) .
C(18) N(4) C(22) C(21) -0.3(3) .
C(22) N(4) C(18) C(19) -0.5(3) .
N(1) C(1) C(2) C(3) 0.3(3) .
C(1) C(2) C(3) C(4) -0.7(3) .
C(1) C(2) C(3) C(6) 179.1(2) .
C(2) C(3) C(4) C(5) 0.5(3) .
C(2) C(3) C(6) C(6) 83.4(2) 3_757
C(4) C(3) C(6) C(6) -96.7(2) 3_757
C(6) C(3) C(4) C(5) -179.4(2) .
C(3) C(4) C(5) N(1) 0.2(3) .
N(2) C(7) C(8) C(9) 2.6(3) .
C(7) C(8) C(9) C(10) -2.7(4) .
C(7) C(8) C(9) C(12) 177.5(2) .
C(8) C(9) C(10) C(11) 0.7(4) .
C(8) C(9) C(12) C(12) 118.4(3) 3_667
C(10) C(9) C(12) C(12) -61.4(4) 3_667
C(12) C(9) C(10) C(11) -179.5(3) .
C(9) C(10) C(11) N(2) 1.7(5) .
N(3) C(13) C(14) C(15) 0.5(4) .
C(13) C(14) C(15) C(16) -1.0(4) .
C(14) C(15) C(16) C(17) 0.2(4) .
C(15) C(16) C(17) N(3) 1.1(4) .
C(15) C(16) C(17) C(22) -179.7(2) .
N(3) C(17) C(22) N(4) -5.9(2) .
N(3) C(17) C(22) C(21) 174.3(2) .
C(16) C(17) C(22) N(4) 174.9(2) .
C(16) C(17) C(22) C(21) -4.9(3) .
N(4) C(18) C(19) C(20) 0.5(4) .
C(18) C(19) C(20) C(21) 0.3(4) .
C(19) C(20) C(21) C(22) -1.1(4) .
C(20) C(21) C(22) N(4) 1.1(3) .
C(20) C(21) C(22) C(17) -179.1(2) .
